data_7238341
loop_
_publ_author_name
'Bailey, Andrew James'
'Horton, Peter Neil'
'Grossel, Martin Christopher'

_publ_section_title
;
 Self-assembly into infinite tapes by 2,7-disubstituted-1,8-naphthyridines
 in the solid state
;
_journal_issue 12
_journal_name_full CrystEngComm
_journal_page_first 4074
_journal_paper_doi 10.1039/C0CE00243G
_journal_volume 12
_journal_year 2010
_chemical_formula_moiety 'C22 H16 N4 O4'
_chemical_formula_sum 'C22 H16 N4 O4'
_chemical_formula_weight 400.39
_space_group_IT_number 18
_space_group_name_Hall 'P 2 2ab'
_space_group_name_H-M_alt 'P 21 21 2'
_symmetry_cell_setting orthorhombic
_symmetry_space_group_name_H-M 'P 21 21 2'
_atom_sites_solution_hydrogens geom
_atom_sites_solution_primary direct
_atom_sites_solution_secondary difmap
_cell_angle_alpha 90.00
_cell_angle_beta 90.00
_cell_angle_gamma 90.00
_cell_formula_units_Z 2
_cell_length_a 5.0497(3)
_cell_length_b 28.8108(15)
_cell_length_c 6.3242(4)
_cell_measurement_reflns_used 8993
_cell_measurement_temperature 120(2)
_cell_measurement_theta_max 27.48
_cell_measurement_theta_min 2.91
_cell_volume 920.08(9)
_computing_cell_refinement 'DENZO (Otwinowski & Minor, 1997) & COLLECT (Hooft, R.W.W., 1998)'
_computing_data_collection 'COLLECT (Hooft, R.W.W., 1998)'
_computing_data_reduction 'DENZO (Otwinowski & Minor, 1997) & COLLECT (Hooft, R.W.W., 1998)'
_computing_molecular_graphics 'CAMERON (Watkin, et al., 1993)'
_computing_publication_material 'WINGX (Farrugia, 1998)'
_computing_structure_refinement 'SHELXL-97 (Sheldrick, 2008)'
_computing_structure_solution SIR2004
_diffrn_ambient_temperature 120(2)
_diffrn_detector_area_resol_mean 9.091
_diffrn_measured_fraction_theta_full 0.994
_diffrn_measured_fraction_theta_max 0.994
_diffrn_measurement_device_type 'Bruker-Nonius CCD camera on \k-goniostat'
_diffrn_measurement_method '\f & \w scans to fill the asymmetric unit'
_diffrn_radiation_monochromator '10cm confocal mirrors'
_diffrn_radiation_source 'Bruker Nonius FR591 Rotating Anode'
_diffrn_radiation_type MoK\a
_diffrn_radiation_wavelength 0.71073
_diffrn_reflns_av_R_equivalents 0.0770
_diffrn_reflns_av_sigmaI/netI 0.0675
_diffrn_reflns_limit_h_max 6
_diffrn_reflns_limit_h_min -6
_diffrn_reflns_limit_k_max 37
_diffrn_reflns_limit_k_min -35
_diffrn_reflns_limit_l_max 8
_diffrn_reflns_limit_l_min -7
_diffrn_reflns_number 5825
_diffrn_reflns_theta_full 27.49
_diffrn_reflns_theta_max 27.49
_diffrn_reflns_theta_min 3.30
_diffrn_standards_number 0
_exptl_absorpt_coefficient_mu 0.102
_exptl_absorpt_correction_T_max 0.7297
_exptl_absorpt_correction_T_min 0.5325
_exptl_absorpt_correction_type multi-scan
_exptl_absorpt_process_details
;
SADABS V2.10 (Sheldrick, G.M., 2003)
;
_exptl_crystal_colour 'Clear Colourless'
_exptl_crystal_density_diffrn 1.445
_exptl_crystal_density_method 'not measured'
_exptl_crystal_description Needle
_exptl_crystal_F_000 416
_exptl_crystal_size_max 0.12
_exptl_crystal_size_mid 0.04
_exptl_crystal_size_min 0.04
_refine_diff_density_max 0.420
_refine_diff_density_min -0.329
_refine_diff_density_rms 0.085
_refine_ls_abs_structure_details 'Flack H D (1983), Acta Cryst. A39, 876-881'
_refine_ls_extinction_method none
_refine_ls_goodness_of_fit_ref 1.831
_refine_ls_hydrogen_treatment constr
_refine_ls_matrix_type full
_refine_ls_number_parameters 137
_refine_ls_number_reflns 1285
_refine_ls_number_restraints 0
_refine_ls_restrained_S_all 1.831
_refine_ls_R_factor_all 0.1268
_refine_ls_R_factor_gt 0.0854
_refine_ls_shift/su_max 0.003
_refine_ls_shift/su_mean 0.001
_refine_ls_structure_factor_coef Fsqd
_refine_ls_weighting_details 'calc w=1/[\s^2^(Fo^2^)+(0.0100P)^2^+0.0000P] where P=(Fo^2^+2Fc^2^)/3'
_refine_ls_weighting_scheme calc
_refine_ls_wR_factor_gt 0.1211
_refine_ls_wR_factor_ref 0.1296
_reflns_number_gt 937
_reflns_number_total 1285
_reflns_threshold_expression >2\s(I)
_cod_data_source_file c0ce00243g.txt
_cod_data_source_block 3d
_cod_original_sg_symbol_H-M P2(1)2(1)2
_cod_database_code 7238341

loop_
_chemical_name_systematic
;
di-2-(pyridyl)methyl 1,8-naphthyridine-2,7-dicarboxylate
;

loop_
_symmetry_equiv_pos_as_xyz
'x, y, z'
'-x, -y, z'
'x+1/2, -y+1/2, -z'
'-x+1/2, y+1/2, -z'

loop_
_atom_site_label
_atom_site_type_symbol
_atom_site_fract_x
_atom_site_fract_y
_atom_site_fract_z
_atom_site_U_iso_or_equiv
_atom_site_adp_type
_atom_site_occupancy
_atom_site_symmetry_multiplicity
_atom_site_calc_flag
_atom_site_refinement_flags
O8 O -0.4933(6) -0.08807(9) -1.6593(4) 0.0299(8) Uani 1 1 d .
O9 O -0.6887(6) -0.10674(9) -1.3534(5) 0.0241(8) Uani 1 1 d .
N1 N -0.1675(7) -0.02716(11) -1.4431(5) 0.0191(9) Uani 1 1 d .
N12 N -1.2062(8) -0.19182(12) -1.4078(6) 0.0267(10) Uani 1 1 d .
C2 C -0.3364(9) -0.05350(14) -1.3369(7) 0.0219(10) Uani 1 1 d .
C3 C -0.3518(9) -0.05516(14) -1.1158(7) 0.0217(11) Uani 1 1 d .
H3 H -0.4753 -0.0743 -1.0504 0.026 Uiso 1 1 calc R
C4 C -0.1840(8) -0.02840(14) -0.9959(7) 0.0231(10) Uani 1 1 d .
H4 H -0.1915 -0.0290 -0.8489 0.028 Uiso 1 1 calc R
C5 C 0.0000 0.0000 -1.1030(9) 0.0186(14) Uani 1 2 d S
C6 C 0.0000 0.0000 -1.3262(10) 0.0198(14) Uani 1 2 d S
C7 C -0.5093(9) -0.08370(14) -1.4718(7) 0.0224(10) Uani 1 1 d .
C10 C -0.8610(9) -0.13805(14) -1.4690(6) 0.0234(11) Uani 1 1 d .
H10A H -0.7559 -0.1607 -1.5450 0.028 Uiso 1 1 calc R
H10B H -0.9652 -0.1207 -1.5709 0.028 Uiso 1 1 calc R
C11 C -1.0409(9) -0.16214(13) -1.3153(7) 0.0214(11) Uani 1 1 d .
C13 C -1.3814(10) -0.21395(15) -1.2814(8) 0.0290(13) Uani 1 1 d .
H13 H -1.4987 -0.2348 -1.3434 0.035 Uiso 1 1 calc R
C14 C -1.3959(10) -0.20729(14) -1.0649(8) 0.0265(13) Uani 1 1 d .
H14 H -1.5217 -0.2230 -0.9846 0.032 Uiso 1 1 calc R
C15 C -1.2206(9) -0.17704(14) -0.9702(7) 0.0240(11) Uani 1 1 d .
H15 H -1.2243 -0.1721 -0.8250 0.029 Uiso 1 1 calc R
C16 C -1.0379(10) -0.15416(14) -1.0979(7) 0.0244(11) Uani 1 1 d .
H16 H -0.9155 -0.1338 -1.0390 0.029 Uiso 1 1 calc R

loop_
_atom_site_aniso_label
_atom_site_aniso_U_11
_atom_site_aniso_U_22
_atom_site_aniso_U_33
_atom_site_aniso_U_23
_atom_site_aniso_U_13
_atom_site_aniso_U_12
O8 0.039(2) 0.0369(18) 0.0134(15) -0.0013(14) 0.0002(18) -0.0188(18)
O9 0.0242(18) 0.0279(17) 0.0202(16) -0.0039(14) 0.0005(16) -0.0105(15)
N1 0.021(2) 0.0191(18) 0.018(2) -0.0026(15) -0.0007(18) -0.0016(18)
N12 0.027(2) 0.0220(19) 0.031(2) 0.0043(17) 0.0026(19) -0.0050(19)
C2 0.023(3) 0.023(2) 0.020(2) 0.0026(19) 0.001(2) -0.002(2)
C3 0.021(3) 0.018(2) 0.027(3) -0.001(2) -0.006(2) -0.004(2)
C4 0.024(3) 0.024(2) 0.021(2) 0.003(2) 0.005(2) 0.002(2)
C5 0.020(4) 0.013(3) 0.022(3) 0.000 0.000 -0.003(3)
C6 0.017(3) 0.018(3) 0.024(3) 0.000 0.000 0.003(3)
C7 0.026(3) 0.021(2) 0.021(2) 0.002(2) -0.001(2) -0.004(2)
C10 0.026(3) 0.027(2) 0.017(2) -0.0044(19) 0.000(2) -0.007(2)
C11 0.019(3) 0.016(2) 0.030(3) 0.002(2) 0.000(2) 0.002(2)
C13 0.024(3) 0.020(3) 0.043(3) -0.002(2) -0.007(3) -0.002(2)
C14 0.021(3) 0.021(2) 0.038(3) 0.004(2) 0.005(2) 0.002(2)
C15 0.026(3) 0.025(2) 0.021(3) 0.0007(19) 0.002(2) 0.002(2)
C16 0.026(3) 0.019(2) 0.028(3) -0.002(2) -0.001(2) -0.001(2)

loop_
_atom_type_symbol
_atom_type_description
_atom_type_scat_dispersion_real
_atom_type_scat_dispersion_imag
_atom_type_scat_source
C C 0.0033 0.0000 'International Tables Vol C Tables 4.2.6.8 and 6.1.1.4'
H H 0.0000 0.0000 'International Tables Vol C Tables 4.2.6.8 and 6.1.1.4'
N N 0.0061 0.0000 'International Tables Vol C Tables 4.2.6.8 and 6.1.1.4'
O O 0.0106 0.0000 'International Tables Vol C Tables 4.2.6.8 and 6.1.1.4'

loop_
_geom_angle_atom_site_label_1
_geom_angle_atom_site_label_2
_geom_angle_atom_site_label_3
_geom_angle
_geom_angle_site_symmetry_1
C7 O9 C10 115.4(3) .
C2 N1 C6 116.8(4) .
C11 N12 C13 117.0(4) .
N1 C2 C3 124.2(4) .
N1 C2 C7 114.7(4) .
C3 C2 C7 121.1(4) .
C4 C3 C2 119.8(4) .
C4 C3 H3 120.1 .
C2 C3 H3 120.1 .
C3 C4 C5 117.8(4) .
C3 C4 H4 121.1 .
C5 C4 H4 121.1 .
C4 C5 C4 122.6(6) 2
C4 C5 C6 118.7(3) 2
C4 C5 C6 118.7(3) .
N1 C6 N1 114.6(5) 2
N1 C6 C5 122.7(3) 2
N1 C6 C5 122.7(3) .
O8 C7 O9 123.0(4) .
O8 C7 C2 125.9(4) .
O9 C7 C2 111.1(3) .
O9 C10 C11 108.9(3) .
O9 C10 H10A 109.9 .
C11 C10 H10A 109.9 .
O9 C10 H10B 109.9 .
C11 C10 H10B 109.9 .
H10A C10 H10B 108.3 .
N12 C11 C16 123.1(4) .
N12 C11 C10 113.1(4) .
C16 C11 C10 123.8(4) .
N12 C13 C14 123.6(5) .
N12 C13 H13 118.2 .
C14 C13 H13 118.2 .
C15 C14 C13 118.9(5) .
C15 C14 H14 120.6 .
C13 C14 H14 120.6 .
C14 C15 C16 118.2(4) .
C14 C15 H15 120.9 .
C16 C15 H15 120.9 .
C15 C16 C11 119.1(5) .
C15 C16 H16 120.4 .
C11 C16 H16 120.4 .

loop_
_geom_bond_atom_site_label_1
_geom_bond_atom_site_label_2
_geom_bond_distance
_geom_bond_site_symmetry_2
O8 C7 1.195(5) .
O9 C7 1.350(5) .
O9 C10 1.451(4) .
N1 C2 1.325(5) .
N1 C6 1.369(4) .
N12 C11 1.331(5) .
N12 C13 1.352(6) .
C2 C3 1.401(6) .
C2 C7 1.499(6) .
C3 C4 1.374(5) .
C3 H3 0.9300 .
C4 C5 1.412(5) .
C4 H4 0.9300 .
C5 C4 1.412(5) 2
C5 C6 1.411(8) .
C6 N1 1.369(4) 2
C10 C11 1.501(5) .
C10 H10A 0.9700 .
C10 H10B 0.9700 .
C11 C16 1.394(6) .
C13 C14 1.385(6) .
C13 H13 0.9300 .
C14 C15 1.379(6) .
C14 H14 0.9300 .
C15 C16 1.392(6) .
C15 H15 0.9300 .
C16 H16 0.9300 .

loop_
_geom_torsion_atom_site_label_1
_geom_torsion_atom_site_label_2
_geom_torsion_atom_site_label_3
_geom_torsion_atom_site_label_4
_geom_torsion
_geom_torsion_site_symmetry_1
_geom_torsion_site_symmetry_4
C6 N1 C2 C3 -0.3(6) . .
C6 N1 C2 C7 -178.1(3) . .
N1 C2 C3 C4 -0.2(7) . .
C7 C2 C3 C4 177.5(4) . .
C2 C3 C4 C5 -0.1(6) . .
C3 C4 C5 C4 -179.1(4) . 2
C3 C4 C5 C6 0.9(4) . .
C2 N1 C6 N1 -178.9(4) . 2
C2 N1 C6 C5 1.1(4) . .
C4 C5 C6 N1 -1.4(3) 2 2
C4 C5 C6 N1 178.6(3) . 2
C4 C5 C6 N1 178.6(3) 2 .
C4 C5 C6 N1 -1.4(3) . .
C10 O9 C7 O8 0.8(6) . .
C10 O9 C7 C2 -178.3(3) . .
N1 C2 C7 O8 5.6(7) . .
C3 C2 C7 O8 -172.3(4) . .
N1 C2 C7 O9 -175.4(3) . .
C3 C2 C7 O9 6.7(6) . .
C7 O9 C10 C11 177.9(3) . .
C13 N12 C11 C16 1.6(7) . .
C13 N12 C11 C10 -177.9(4) . .
O9 C10 C11 N12 -179.8(4) . .
O9 C10 C11 C16 0.8(6) . .
C11 N12 C13 C14 -0.1(7) . .
N12 C13 C14 C15 -1.0(7) . .
C13 C14 C15 C16 0.6(6) . .
C14 C15 C16 C11 0.8(6) . .
N12 C11 C16 C15 -1.9(7) . .
C10 C11 C16 C15 177.5(4) . .
